data_1503294
loop_
_publ_author_name
'Chen, Jinlei'
'Song, Guoyong'
'Pan, Cheng-Ling'
'Li, Xingwei'

_publ_section_title
;
 Rh(III)-catalyzed oxidative coupling of N-aryl-2-aminopyridine with
 alkynes and alkenes.
;
_journal_issue 23
_journal_name_full 'Organic letters'
_journal_page_first 5426
_journal_page_last 5429
_journal_paper_doi 10.1021/ol1022596
_journal_volume 12
_journal_year 2010
_chemical_formula_moiety 'C27 H22 N2'
_chemical_formula_sum 'C27 H22 N2'
_chemical_formula_weight 374.47
_chemical_name_systematic
; 
 ? 
;
_space_group_IT_number 2
_symmetry_cell_setting triclinic
_symmetry_space_group_name_Hall '-P 1'
_symmetry_space_group_name_H-M 'P -1'
_atom_sites_solution_hydrogens geom
_atom_sites_solution_primary direct
_atom_sites_solution_secondary difmap
_audit_creation_method SHELXL-97
_cell_angle_alpha 86.733(2)
_cell_angle_beta 79.629(2)
_cell_angle_gamma 81.639(2)
_cell_formula_units_Z 4
_cell_length_a 9.6691(11)
_cell_length_b 12.2798(13)
_cell_length_c 17.5194(19)
_cell_measurement_temperature 173(2)
_cell_volume 2023.4(4)
_computing_cell_refinement 'Bruker XSCANS'
_computing_data_collection 'Bruker XSCANS'
_computing_data_reduction 'Bruker SHELXTL'
_computing_molecular_graphics 'Bruker SHELXTL'
_computing_publication_material 'Bruker SHELXTL'
_computing_structure_refinement 'SHELXL-97 (Sheldrick, 2008)'
_computing_structure_solution 'SHELXS-97 (Sheldrick, 2008)'
_diffrn_ambient_temperature 173(2)
_diffrn_measured_fraction_theta_full 0.982
_diffrn_measured_fraction_theta_max 0.982
_diffrn_measurement_device_type 'Bruker P4'
_diffrn_measurement_method '\w scans'
_diffrn_radiation_monochromator graphite
_diffrn_radiation_source 'fine-focus sealed tube'
_diffrn_radiation_type MoK\a
_diffrn_radiation_wavelength 0.71073
_diffrn_reflns_av_R_equivalents 0.0254
_diffrn_reflns_av_sigmaI/netI 0.0553
_diffrn_reflns_limit_h_max 11
_diffrn_reflns_limit_h_min -10
_diffrn_reflns_limit_k_max 11
_diffrn_reflns_limit_k_min -15
_diffrn_reflns_limit_l_max 20
_diffrn_reflns_limit_l_min -21
_diffrn_reflns_number 12612
_diffrn_reflns_theta_full 26.08
_diffrn_reflns_theta_max 26.08
_diffrn_reflns_theta_min 1.18
_exptl_absorpt_coefficient_mu 0.072
_exptl_absorpt_correction_T_max 0.9858
_exptl_absorpt_correction_T_min 0.9718
_exptl_absorpt_correction_type multi-scan
_exptl_absorpt_process_details sadabs
_exptl_crystal_colour colourless
_exptl_crystal_density_diffrn 1.229
_exptl_crystal_density_method 'not measured'
_exptl_crystal_description block
_exptl_crystal_F_000 792
_exptl_crystal_size_max 0.40
_exptl_crystal_size_mid 0.30
_exptl_crystal_size_min 0.20
_refine_diff_density_max 0.187
_refine_diff_density_min -0.247
_refine_diff_density_rms 0.039
_refine_ls_extinction_method none
_refine_ls_goodness_of_fit_ref 1.011
_refine_ls_hydrogen_treatment mixed
_refine_ls_matrix_type full
_refine_ls_number_parameters 529
_refine_ls_number_reflns 7870
_refine_ls_number_restraints 1
_refine_ls_restrained_S_all 1.011
_refine_ls_R_factor_all 0.0953
_refine_ls_R_factor_gt 0.0478
_refine_ls_shift/su_max 0.002
_refine_ls_shift/su_mean 0.000
_refine_ls_structure_factor_coef Fsqd
_refine_ls_weighting_details 'calc w=1/[\s^2^(Fo^2^)+(0.0543P)^2^+0.0000P] where P=(Fo^2^+2Fc^2^)/3'
_refine_ls_weighting_scheme calc
_refine_ls_wR_factor_gt 0.1046
_refine_ls_wR_factor_ref 0.1283
_reflns_number_gt 4715
_reflns_number_total 7870
_reflns_threshold_expression >2sigma(I)
_cod_data_source_file ol1022596_si_004.cif
_cod_data_source_block t
_cod_depositor_comments
;
The following automatic conversions were performed:

'_symmetry_cell_setting' value 'Triclinic' changed to 'triclinic'
according to /home/saulius/struct/CIF-dictionaries/cif_core.dic
dictionary named 'cif_core.dic' version 2.4.2 from 2011-04-26.

Automatic conversion script
Id: cif_fix_values 1715 2011-07-08 13:25:40Z adriana 
;
_cod_original_sg_symbol_H-M P-1
_cod_database_code 1503294

loop_
_symmetry_equiv_pos_as_xyz
'x, y, z'
'-x, -y, -z'

loop_
_atom_site_label
_atom_site_type_symbol
_atom_site_fract_x
_atom_site_fract_y
_atom_site_fract_z
_atom_site_U_iso_or_equiv
_atom_site_adp_type
_atom_site_occupancy
_atom_site_symmetry_multiplicity
_atom_site_calc_flag
_atom_site_refinement_flags
N1 N 0.73204(17) 0.09463(12) 0.23379(8) 0.0328(4) Uani 1 1 d D
H1N H 0.749(2) 0.1594(14) 0.2102(11) 0.049 Uiso 1 1 d D
N2 N 0.67776(16) 0.19703(12) 0.34238(8) 0.0319(4) Uani 1 1 d .
N3 N 0.75884(16) 0.40975(12) 0.26212(8) 0.0290(4) Uani 1 1 d D
H3N H 0.731(2) 0.3469(14) 0.2832(10) 0.043 Uiso 1 1 d D
N4 N 0.79487(16) 0.31556(12) 0.15007(8) 0.0321(4) Uani 1 1 d .
C1 C 0.7693(2) -0.00011(14) 0.18828(10) 0.0307(4) Uani 1 1 d .
C2 C 0.8997(2) -0.01337(15) 0.13659(10) 0.0316(4) Uani 1 1 d .
C3 C 0.9287(2) -0.10223(15) 0.08719(10) 0.0377(5) Uani 1 1 d .
H3B H 1.0136 -0.1097 0.0498 0.045 Uiso 1 1 calc R
C4 C 0.8374(2) -0.17899(16) 0.09137(11) 0.0416(5) Uani 1 1 d .
H4B H 0.8607 -0.2401 0.0583 0.050 Uiso 1 1 calc R
C5 C 0.7121(2) -0.16704(16) 0.14366(10) 0.0389(5) Uani 1 1 d .
H5A H 0.6499 -0.2209 0.1466 0.047 Uiso 1 1 calc R
C6 C 0.6741(2) -0.07792(15) 0.19232(10) 0.0324(4) Uani 1 1 d .
C7 C 1.0048(2) 0.06240(15) 0.13526(10) 0.0346(5) Uani 1 1 d .
H7A H 0.9727 0.1311 0.1593 0.042 Uiso 1 1 calc R
C8 C 1.1408(2) 0.04242(15) 0.10322(11) 0.0378(5) Uani 1 1 d .
H8A H 1.1726 -0.0278 0.0813 0.045 Uiso 1 1 calc R
C9 C 1.2468(2) 0.11730(16) 0.09814(10) 0.0360(5) Uani 1 1 d .
C10 C 1.3904(2) 0.07556(18) 0.08795(12) 0.0475(6) Uani 1 1 d .
H10A H 1.4183 -0.0017 0.0845 0.057 Uiso 1 1 calc R
C11 C 1.4930(2) 0.14410(19) 0.08281(12) 0.0535(6) Uani 1 1 d .
H11A H 1.5903 0.1139 0.0773 0.064 Uiso 1 1 calc R
C12 C 1.4543(2) 0.25606(19) 0.08571(12) 0.0509(6) Uani 1 1 d .
H12A H 1.5248 0.3035 0.0815 0.061 Uiso 1 1 calc R
C13 C 1.3128(2) 0.29935(18) 0.09474(11) 0.0466(6) Uani 1 1 d .
H13A H 1.2859 0.3768 0.0965 0.056 Uiso 1 1 calc R
C14 C 1.2102(2) 0.23094(16) 0.10128(11) 0.0400(5) Uani 1 1 d .
H14A H 1.1130 0.2618 0.1080 0.048 Uiso 1 1 calc R
C15 C 0.5352(2) -0.06412(16) 0.24337(10) 0.0349(5) Uani 1 1 d .
H15A H 0.4928 0.0085 0.2570 0.042 Uiso 1 1 calc R
C16 C 0.4649(2) -0.14718(16) 0.27179(10) 0.0363(5) Uani 1 1 d .
H16A H 0.5116 -0.2189 0.2585 0.044 Uiso 1 1 calc R
C17 C 0.3247(2) -0.14196(16) 0.32090(10) 0.0347(5) Uani 1 1 d .
C18 C 0.2714(2) -0.24011(16) 0.34480(10) 0.0372(5) Uani 1 1 d .
H18A H 0.3258 -0.3081 0.3283 0.045 Uiso 1 1 calc R
C19 C 0.1405(2) -0.24001(18) 0.39213(11) 0.0451(5) Uani 1 1 d .
H19A H 0.1059 -0.3077 0.4082 0.054 Uiso 1 1 calc R
C20 C 0.0606(2) -0.14261(19) 0.41592(12) 0.0506(6) Uani 1 1 d .
H20A H -0.0290 -0.1426 0.4488 0.061 Uiso 1 1 calc R
C21 C 0.1106(2) -0.04445(19) 0.39195(13) 0.0559(6) Uani 1 1 d .
H21A H 0.0546 0.0233 0.4077 0.067 Uiso 1 1 calc R
C22 C 0.2417(2) -0.04434(17) 0.34512(12) 0.0477(6) Uani 1 1 d .
H22A H 0.2755 0.0237 0.3293 0.057 Uiso 1 1 calc R
C23 C 0.70686(18) 0.09610(14) 0.31337(10) 0.0276(4) Uani 1 1 d .
C24 C 0.7124(2) 0.00067(15) 0.36100(10) 0.0347(5) Uani 1 1 d .
H24A H 0.7364 -0.0701 0.3391 0.042 Uiso 1 1 calc R
C25 C 0.6826(2) 0.01148(17) 0.43976(11) 0.0412(5) Uani 1 1 d .
H25A H 0.6846 -0.0521 0.4733 0.049 Uiso 1 1 calc R
C26 C 0.6494(2) 0.11548(17) 0.47048(11) 0.0422(5) Uani 1 1 d .
H26A H 0.6271 0.1248 0.5250 0.051 Uiso 1 1 calc R
C27 C 0.6498(2) 0.20389(16) 0.41977(10) 0.0390(5) Uani 1 1 d .
H27A H 0.6289 0.2752 0.4408 0.047 Uiso 1 1 calc R
C28 C 0.72063(19) 0.50145(14) 0.31087(9) 0.0275(4) Uani 1 1 d .
C29 C 0.58467(19) 0.51543(14) 0.35753(10) 0.0295(4) Uani 1 1 d .
C30 C 0.5525(2) 0.60026(15) 0.41037(10) 0.0361(5) Uani 1 1 d .
H30A H 0.4627 0.6090 0.4436 0.043 Uiso 1 1 calc R
C31 C 0.6477(2) 0.67136(16) 0.41545(11) 0.0395(5) Uani 1 1 d .
H31A H 0.6234 0.7286 0.4518 0.047 Uiso 1 1 calc R
C32 C 0.7781(2) 0.65945(15) 0.36788(10) 0.0359(5) Uani 1 1 d .
H32A H 0.8422 0.7103 0.3706 0.043 Uiso 1 1 calc R
C33 C 0.8184(2) 0.57424(14) 0.31558(10) 0.0296(4) Uani 1 1 d .
C34 C 0.4791(2) 0.44587(14) 0.34733(10) 0.0318(4) Uani 1 1 d .
H34A H 0.5020 0.4005 0.3034 0.038 Uiso 1 1 calc R
C35 C 0.3548(2) 0.43929(15) 0.39271(10) 0.0363(5) Uani 1 1 d .
H35A H 0.3335 0.4811 0.4384 0.044 Uiso 1 1 calc R
C36 C 0.2473(2) 0.37342(16) 0.37898(10) 0.0356(5) Uani 1 1 d .
C37 C 0.1135(2) 0.38938(18) 0.42478(12) 0.0486(6) Uani 1 1 d .
H37A H 0.0955 0.4388 0.4663 0.058 Uiso 1 1 calc R
C38 C 0.0053(2) 0.3341(2) 0.41072(14) 0.0595(7) Uani 1 1 d .
H38A H -0.0860 0.3468 0.4422 0.071 Uiso 1 1 calc R
C39 C 0.0300(3) 0.2612(2) 0.35160(14) 0.0580(7) Uani 1 1 d .
H39A H -0.0439 0.2235 0.3419 0.070 Uiso 1 1 calc R
C40 C 0.1630(3) 0.24341(17) 0.30647(13) 0.0493(6) Uani 1 1 d .
H40A H 0.1806 0.1929 0.2656 0.059 Uiso 1 1 calc R
C41 C 0.2710(2) 0.29805(16) 0.31990(11) 0.0412(5) Uani 1 1 d .
H41A H 0.3623 0.2842 0.2886 0.049 Uiso 1 1 calc R
C42 C 0.9615(2) 0.56139(15) 0.26827(10) 0.0316(4) Uani 1 1 d .
H42A H 1.0076 0.4891 0.2563 0.038 Uiso 1 1 calc R
C43 C 1.0293(2) 0.64611(15) 0.24153(10) 0.0328(5) Uani 1 1 d .
H43A H 0.9786 0.7173 0.2527 0.039 Uiso 1 1 calc R
C44 C 1.1729(2) 0.64251(15) 0.19688(10) 0.0297(4) Uani 1 1 d .
C45 C 1.2152(2) 0.73749(15) 0.15830(10) 0.0353(5) Uani 1 1 d .
H45A H 1.1510 0.8041 0.1625 0.042 Uiso 1 1 calc R
C46 C 1.3483(2) 0.73705(16) 0.11411(11) 0.0391(5) Uani 1 1 d .
H46A H 1.3738 0.8024 0.0869 0.047 Uiso 1 1 calc R
C47 C 1.4440(2) 0.64264(16) 0.10920(11) 0.0394(5) Uani 1 1 d .
H47A H 1.5355 0.6420 0.0782 0.047 Uiso 1 1 calc R
C48 C 1.4068(2) 0.54871(16) 0.14952(11) 0.0418(5) Uani 1 1 d .
H48A H 1.4739 0.4838 0.1476 0.050 Uiso 1 1 calc R
C49 C 1.2726(2) 0.54820(16) 0.19262(10) 0.0376(5) Uani 1 1 d .
H49A H 1.2480 0.4826 0.2198 0.045 Uiso 1 1 calc R
C50 C 0.78431(18) 0.41328(14) 0.18252(10) 0.0262(4) Uani 1 1 d .
C51 C 0.79657(19) 0.51087(15) 0.13762(10) 0.0318(4) Uani 1 1 d .
H51A H 0.7874 0.5796 0.1616 0.038 Uiso 1 1 calc R
C52 C 0.8221(2) 0.50480(16) 0.05853(10) 0.0371(5) Uani 1 1 d .
H52A H 0.8318 0.5698 0.0271 0.045 Uiso 1 1 calc R
C53 C 0.8337(2) 0.40438(16) 0.02398(11) 0.0389(5) Uani 1 1 d .
H53A H 0.8511 0.3988 -0.0309 0.047 Uiso 1 1 calc R
C54 C 0.8191(2) 0.31367(16) 0.07226(10) 0.0368(5) Uani 1 1 d .
H54A H 0.8265 0.2445 0.0491 0.044 Uiso 1 1 calc R

loop_
_atom_site_aniso_label
_atom_site_aniso_U_11
_atom_site_aniso_U_22
_atom_site_aniso_U_33
_atom_site_aniso_U_23
_atom_site_aniso_U_13
_atom_site_aniso_U_12
N1 0.0470(11) 0.0244(9) 0.0266(8) -0.0040(7) -0.0009(7) -0.0089(8)
N2 0.0373(10) 0.0281(9) 0.0302(8) -0.0081(7) -0.0010(7) -0.0079(7)
N3 0.0355(10) 0.0241(9) 0.0266(8) -0.0029(7) 0.0002(7) -0.0078(7)
N4 0.0367(10) 0.0294(9) 0.0300(8) -0.0069(7) -0.0004(7) -0.0082(7)
C1 0.0426(12) 0.0251(10) 0.0256(9) -0.0030(8) -0.0088(8) -0.0038(9)
C2 0.0408(12) 0.0286(11) 0.0267(9) -0.0024(8) -0.0083(8) -0.0052(9)
C3 0.0440(13) 0.0370(12) 0.0318(10) -0.0076(9) -0.0040(9) -0.0050(10)
C4 0.0561(15) 0.0321(12) 0.0376(11) -0.0124(9) -0.0079(10) -0.0050(11)
C5 0.0504(14) 0.0325(12) 0.0368(11) -0.0038(9) -0.0092(9) -0.0129(10)
C6 0.0393(12) 0.0316(11) 0.0278(10) -0.0031(8) -0.0074(8) -0.0072(9)
C7 0.0425(13) 0.0315(11) 0.0303(10) -0.0038(8) -0.0061(9) -0.0056(9)
C8 0.0427(13) 0.0276(11) 0.0410(11) -0.0007(9) -0.0039(9) -0.0023(9)
C9 0.0409(13) 0.0347(12) 0.0320(10) 0.0026(9) -0.0042(9) -0.0075(10)
C10 0.0450(14) 0.0392(13) 0.0551(13) 0.0077(10) -0.0032(10) -0.0054(11)
C11 0.0405(14) 0.0597(16) 0.0599(14) 0.0122(12) -0.0100(11) -0.0100(12)
C12 0.0505(15) 0.0543(15) 0.0532(13) 0.0056(11) -0.0148(11) -0.0202(12)
C13 0.0558(16) 0.0407(13) 0.0469(12) -0.0006(10) -0.0124(11) -0.0147(12)
C14 0.0419(13) 0.0374(12) 0.0412(11) -0.0009(9) -0.0072(9) -0.0067(10)
C15 0.0417(13) 0.0315(11) 0.0338(10) -0.0043(9) -0.0108(9) -0.0067(9)
C16 0.0450(13) 0.0318(11) 0.0346(10) -0.0011(9) -0.0115(9) -0.0078(10)
C17 0.0389(12) 0.0363(12) 0.0312(10) 0.0001(9) -0.0109(9) -0.0074(10)
C18 0.0435(13) 0.0361(12) 0.0357(10) -0.0023(9) -0.0133(9) -0.0094(10)
C19 0.0479(14) 0.0498(14) 0.0421(12) 0.0031(10) -0.0116(10) -0.0186(12)
C20 0.0387(14) 0.0614(16) 0.0513(13) 0.0012(12) -0.0058(10) -0.0092(12)
C21 0.0491(15) 0.0497(15) 0.0641(15) -0.0033(12) -0.0046(12) 0.0034(12)
C22 0.0483(15) 0.0404(13) 0.0524(13) 0.0031(10) -0.0049(11) -0.0058(11)
C23 0.0263(11) 0.0289(11) 0.0288(9) -0.0030(8) -0.0040(8) -0.0084(8)
C24 0.0404(12) 0.0301(11) 0.0354(10) -0.0041(9) -0.0095(9) -0.0057(9)
C25 0.0485(14) 0.0427(13) 0.0325(11) 0.0035(9) -0.0092(9) -0.0055(10)
C26 0.0505(14) 0.0484(14) 0.0263(10) -0.0054(10) -0.0036(9) -0.0048(11)
C27 0.0456(13) 0.0384(12) 0.0327(11) -0.0102(9) -0.0017(9) -0.0074(10)
C28 0.0338(11) 0.0247(10) 0.0239(9) -0.0018(8) -0.0051(8) -0.0029(8)
C29 0.0340(11) 0.0275(10) 0.0264(9) -0.0013(8) -0.0047(8) -0.0026(9)
C30 0.0378(12) 0.0374(12) 0.0315(10) -0.0083(9) -0.0008(8) -0.0036(10)
C31 0.0483(14) 0.0358(12) 0.0342(11) -0.0137(9) -0.0036(9) -0.0051(10)
C32 0.0406(13) 0.0318(11) 0.0372(11) -0.0058(9) -0.0071(9) -0.0091(9)
C33 0.0351(11) 0.0269(10) 0.0268(9) -0.0014(8) -0.0055(8) -0.0044(9)
C34 0.0356(12) 0.0293(11) 0.0296(10) -0.0042(8) -0.0038(8) -0.0027(9)
C35 0.0380(13) 0.0405(12) 0.0303(10) -0.0032(9) -0.0032(9) -0.0073(10)
C36 0.0354(12) 0.0380(12) 0.0332(10) 0.0047(9) -0.0055(9) -0.0072(9)
C37 0.0380(13) 0.0614(15) 0.0448(12) 0.0041(11) -0.0002(10) -0.0127(11)
C38 0.0352(14) 0.0828(19) 0.0601(15) 0.0197(14) -0.0063(11) -0.0177(13)
C39 0.0527(16) 0.0626(17) 0.0674(16) 0.0241(13) -0.0270(13) -0.0260(13)
C40 0.0622(16) 0.0389(13) 0.0545(13) 0.0092(10) -0.0243(12) -0.0189(12)
C41 0.0450(13) 0.0388(12) 0.0407(11) 0.0054(10) -0.0077(9) -0.0112(10)
C42 0.0345(12) 0.0304(11) 0.0306(10) -0.0043(8) -0.0071(8) -0.0040(9)
C43 0.0366(12) 0.0298(11) 0.0327(10) -0.0032(8) -0.0070(8) -0.0042(9)
C44 0.0349(11) 0.0300(11) 0.0267(9) -0.0025(8) -0.0089(8) -0.0076(9)
C45 0.0381(12) 0.0279(11) 0.0410(11) 0.0011(9) -0.0090(9) -0.0064(9)
C46 0.0421(13) 0.0335(12) 0.0438(11) 0.0066(9) -0.0081(9) -0.0144(10)
C47 0.0340(12) 0.0427(13) 0.0424(11) -0.0040(10) -0.0027(9) -0.0123(10)
C48 0.0370(13) 0.0357(12) 0.0523(13) -0.0016(10) -0.0080(10) -0.0037(10)
C49 0.0414(13) 0.0327(12) 0.0392(11) 0.0042(9) -0.0060(9) -0.0098(10)
C50 0.0206(10) 0.0279(10) 0.0303(9) -0.0042(8) -0.0033(7) -0.0043(8)
C51 0.0360(12) 0.0267(10) 0.0338(10) -0.0029(8) -0.0066(8) -0.0065(9)
C52 0.0424(13) 0.0390(12) 0.0322(10) 0.0055(9) -0.0090(9) -0.0127(10)
C53 0.0441(13) 0.0470(13) 0.0274(10) -0.0042(9) -0.0048(9) -0.0129(10)
C54 0.0391(12) 0.0365(12) 0.0353(11) -0.0110(9) -0.0021(9) -0.0085(10)

loop_
_atom_type_symbol
_atom_type_description
_atom_type_scat_dispersion_real
_atom_type_scat_dispersion_imag
_atom_type_scat_source
C C 0.0033 0.0016 'International Tables Vol C Tables 4.2.6.8 and 6.1.1.4'
H H 0.0000 0.0000 'International Tables Vol C Tables 4.2.6.8 and 6.1.1.4'
N N 0.0061 0.0033 'International Tables Vol C Tables 4.2.6.8 and 6.1.1.4'

loop_
_geom_angle_atom_site_label_1
_geom_angle_atom_site_label_2
_geom_angle_atom_site_label_3
_geom_angle
C23 N1 C1 126.21(15)
C23 N1 H1N 114.3(13)
C1 N1 H1N 117.2(13)
C23 N2 C27 117.30(15)
C50 N3 C28 126.35(14)
C50 N3 H3N 114.0(12)
C28 N3 H3N 115.1(12)
C50 N4 C54 117.52(15)
C2 C1 C6 120.48(17)
C2 C1 N1 119.20(16)
C6 C1 N1 120.27(17)
C3 C2 C1 118.27(17)
C3 C2 C7 120.32(17)
C1 C2 C7 121.40(17)
C4 C3 C2 121.53(18)
C4 C3 H3B 119.2
C2 C3 H3B 119.2
C3 C4 C5 119.70(19)
C3 C4 H4B 120.2
C5 C4 H4B 120.2
C4 C5 C6 121.60(18)
C4 C5 H5A 119.2
C6 C5 H5A 119.2
C5 C6 C1 118.33(17)
C5 C6 C15 119.88(17)
C1 C6 C15 121.72(17)
C8 C7 C2 125.22(19)
C8 C7 H7A 117.4
C2 C7 H7A 117.4
C7 C8 C9 126.69(19)
C7 C8 H8A 116.7
C9 C8 H8A 116.7
C14 C9 C10 117.69(18)
C14 C9 C8 122.36(19)
C10 C9 C8 119.93(19)
C11 C10 C9 121.3(2)
C11 C10 H10A 119.3
C9 C10 H10A 119.3
C12 C11 C10 119.9(2)
C12 C11 H11A 120.0
C10 C11 H11A 120.0
C11 C12 C13 119.8(2)
C11 C12 H12A 120.1
C13 C12 H12A 120.1
C14 C13 C12 120.3(2)
C14 C13 H13A 119.8
C12 C13 H13A 119.8
C13 C14 C9 121.0(2)
C13 C14 H14A 119.5
C9 C14 H14A 119.5
C16 C15 C6 123.97(19)
C16 C15 H15A 118.0
C6 C15 H15A 118.0
C15 C16 C17 128.16(19)
C15 C16 H16A 115.9
C17 C16 H16A 115.9
C22 C17 C18 117.94(19)
C22 C17 C16 123.49(17)
C18 C17 C16 118.57(19)
C19 C18 C17 121.0(2)
C19 C18 H18A 119.5
C17 C18 H18A 119.5
C20 C19 C18 120.16(19)
C20 C19 H19A 119.9
C18 C19 H19A 119.9
C19 C20 C21 119.8(2)
C19 C20 H20A 120.1
C21 C20 H20A 120.1
C20 C21 C22 120.2(2)
C20 C21 H21A 119.9
C22 C21 H21A 119.9
C21 C22 C17 121.0(2)
C21 C22 H22A 119.5
C17 C22 H22A 119.5
N2 C23 N1 114.47(15)
N2 C23 C24 122.18(16)
N1 C23 C24 123.34(17)
C25 C24 C23 118.54(18)
C25 C24 H24A 120.7
C23 C24 H24A 120.7
C24 C25 C26 119.80(18)
C24 C25 H25A 120.1
C26 C25 H25A 120.1
C27 C26 C25 117.67(17)
C27 C26 H26A 121.2
C25 C26 H26A 121.2
N2 C27 C26 124.47(19)
N2 C27 H27A 117.8
C26 C27 H27A 117.8
C33 C28 C29 120.48(16)
C33 C28 N3 120.86(16)
C29 C28 N3 118.60(15)
C30 C29 C28 118.18(16)
C30 C29 C34 121.56(17)
C28 C29 C34 120.19(16)
C31 C30 C29 121.56(18)
C31 C30 H30A 119.2
C29 C30 H30A 119.2
C32 C31 C30 119.82(18)
C32 C31 H31A 120.1
C30 C31 H31A 120.1
C31 C32 C33 121.36(18)
C31 C32 H32A 119.3
C33 C32 H32A 119.3
C32 C33 C28 118.53(17)
C32 C33 C42 119.60(16)
C28 C33 C42 121.86(16)
C35 C34 C29 127.06(18)
C35 C34 H34A 116.5
C29 C34 H34A 116.5
C34 C35 C36 126.06(18)
C34 C35 H35A 117.0
C36 C35 H35A 117.0
C37 C36 C41 117.97(18)
C37 C36 C35 118.86(19)
C41 C36 C35 123.12(18)
C36 C37 C38 120.9(2)
C36 C37 H37A 119.5
C38 C37 H37A 119.5
C39 C38 C37 120.3(2)
C39 C38 H38A 119.8
C37 C38 H38A 119.8
C38 C39 C40 119.3(2)
C38 C39 H39A 120.4
C40 C39 H39A 120.4
C39 C40 C41 120.8(2)
C39 C40 H40A 119.6
C41 C40 H40A 119.6
C40 C41 C36 120.6(2)
C40 C41 H41A 119.7
C36 C41 H41A 119.7
C43 C42 C33 123.05(18)
C43 C42 H42A 118.5
C33 C42 H42A 118.5
C42 C43 C44 127.48(18)
C42 C43 H43A 116.3
C44 C43 H43A 116.3
C45 C44 C49 117.50(17)
C45 C44 C43 119.52(17)
C49 C44 C43 122.95(16)
C46 C45 C44 121.39(19)
C46 C45 H45A 119.3
C44 C45 H45A 119.3
C47 C46 C45 120.18(17)
C47 C46 H46A 119.9
C45 C46 H46A 119.9
C46 C47 C48 119.54(19)
C46 C47 H47A 120.2
C48 C47 H47A 120.2
C47 C48 C49 120.5(2)
C47 C48 H48A 119.8
C49 C48 H48A 119.8
C48 C49 C44 120.85(17)
C48 C49 H49A 119.6
C44 C49 H49A 119.6
N4 C50 N3 114.67(15)
N4 C50 C51 121.88(16)
N3 C50 C51 123.44(16)
C52 C51 C50 118.51(17)
C52 C51 H51A 120.7
C50 C51 H51A 120.7
C51 C52 C53 120.37(17)
C51 C52 H52A 119.8
C53 C52 H52A 119.8
C54 C53 C52 117.13(17)
C54 C53 H53A 121.4
C52 C53 H53A 121.4
N4 C54 C53 124.58(18)
N4 C54 H54A 117.7
C53 C54 H54A 117.7

loop_
_geom_bond_atom_site_label_1
_geom_bond_atom_site_label_2
_geom_bond_distance
N1 C23 1.372(2)
N1 C1 1.414(2)
N1 H1N 0.899(16)
N2 C23 1.339(2)
N2 C27 1.339(2)
N3 C50 1.371(2)
N3 C28 1.417(2)
N3 H3N 0.893(16)
N4 C50 1.340(2)
N4 C54 1.342(2)
C1 C2 1.408(2)
C1 C6 1.410(2)
C2 C3 1.396(2)
C2 C7 1.471(2)
C3 C4 1.372(3)
C3 H3B 0.9500
C4 C5 1.376(3)
C4 H4B 0.9500
C5 C6 1.391(2)
C5 H5A 0.9500
C6 C15 1.467(3)
C7 C8 1.327(3)
C7 H7A 0.9500
C8 C9 1.462(3)
C8 H8A 0.9500
C9 C14 1.391(2)
C9 C10 1.391(3)
C10 C11 1.379(3)
C10 H10A 0.9500
C11 C12 1.373(3)
C11 H11A 0.9500
C12 C13 1.378(3)
C12 H12A 0.9500
C13 C14 1.376(3)
C13 H13A 0.9500
C14 H14A 0.9500
C15 C16 1.331(2)
C15 H15A 0.9500
C16 C17 1.464(3)
C16 H16A 0.9500
C17 C22 1.384(3)
C17 C18 1.392(2)
C18 C19 1.383(3)
C18 H18A 0.9500
C19 C20 1.369(3)
C19 H19A 0.9500
C20 C21 1.379(3)
C20 H20A 0.9500
C21 C22 1.381(3)
C21 H21A 0.9500
C22 H22A 0.9500
C23 C24 1.400(2)
C24 C25 1.368(2)
C24 H24A 0.9500
C25 C26 1.386(3)
C25 H25A 0.9500
C26 C27 1.363(3)
C26 H26A 0.9500
C27 H27A 0.9500
C28 C33 1.407(2)
C28 C29 1.410(2)
C29 C30 1.397(2)
C29 C34 1.463(2)
C30 C31 1.375(3)
C30 H30A 0.9500
C31 C32 1.374(3)
C31 H31A 0.9500
C32 C33 1.396(2)
C32 H32A 0.9500
C33 C42 1.472(2)
C34 C35 1.326(2)
C34 H34A 0.9500
C35 C36 1.466(3)
C35 H35A 0.9500
C36 C37 1.388(3)
C36 C41 1.394(3)
C37 C38 1.390(3)
C37 H37A 0.9500
C38 C39 1.373(3)
C38 H38A 0.9500
C39 C40 1.378(3)
C39 H39A 0.9500
C40 C41 1.380(3)
C40 H40A 0.9500
C41 H41A 0.9500
C42 C43 1.328(2)
C42 H42A 0.9500
C43 C44 1.462(2)
C43 H43A 0.9500
C44 C45 1.391(2)
C44 C49 1.392(2)
C45 C46 1.376(3)
C45 H45A 0.9500
C46 C47 1.371(3)
C46 H46A 0.9500
C47 C48 1.377(2)
C47 H47A 0.9500
C48 C49 1.379(3)
C48 H48A 0.9500
C49 H49A 0.9500
C50 C51 1.403(2)
C51 C52 1.367(2)
C51 H51A 0.9500
C52 C53 1.386(2)
C52 H52A 0.9500
C53 C54 1.368(2)
C53 H53A 0.9500
C54 H54A 0.9500
